data_1505443
loop_
_publ_author_name
'Wang, Qi-Qiang'
'Wang, De-Xian'
'Zheng, Qi-Yu'
'Wang, Mei-Xiang'

_publ_section_title
;
 Formation and conformational conversion of flattened partial cone oxygen
 bridged calix[2]arene[2]triazines.
;
_journal_issue 15
_journal_name_full 'Organic letters'
_journal_page_first 2847
_journal_page_last 2850
_journal_paper_doi 10.1021/ol0710008
_journal_volume 9
_journal_year 2007
_chemical_formula_sum 'C53 H44 N6 O11'
_chemical_formula_weight 940.94
_chemical_name_systematic
; 
 ? 
;
_space_group_IT_number 2
_symmetry_cell_setting triclinic
_symmetry_space_group_name_Hall '-P 1'
_symmetry_space_group_name_H-M 'P -1'
_atom_sites_solution_hydrogens geom
_atom_sites_solution_primary direct
_atom_sites_solution_secondary difmap
_audit_creation_method SHELXL-97
_cell_angle_alpha 62.93(3)
_cell_angle_beta 81.83(3)
_cell_angle_gamma 69.41(3)
_cell_formula_units_Z 2
_cell_length_a 13.358(3)
_cell_length_b 13.955(3)
_cell_length_c 15.064(3)
_cell_measurement_reflns_used 16073
_cell_measurement_temperature 293(2)
_cell_measurement_theta_max 27.48
_cell_measurement_theta_min 1.73
_cell_volume 2340.2(12)
_computing_cell_refinement 'Rapid Auto(Rigaku 2001)'
_computing_data_collection 'Rapid Auto(Rigaku 2001)'
_computing_data_reduction 'Rapid Auto(Rigaku 2001)'
_computing_structure_refinement 'SHELXL-97 (Sheldrick, 1997)'
_computing_structure_solution 'SHELXS-97 (Sheldrick, 1990)'
_diffrn_ambient_temperature 293(2)
_diffrn_measured_fraction_theta_full 0.891
_diffrn_measured_fraction_theta_max 0.891
_diffrn_measurement_device_type 'Rigaku raxis Rapid IP Area Detector'
_diffrn_measurement_method '\w oscillation'
_diffrn_radiation_monochromator graphite
_diffrn_radiation_source 'Rotating Anode'
_diffrn_radiation_type MoK\a
_diffrn_radiation_wavelength 0.71073
_diffrn_reflns_av_R_equivalents 0.0611
_diffrn_reflns_av_sigmaI/netI 0.1316
_diffrn_reflns_limit_h_max 17
_diffrn_reflns_limit_h_min -17
_diffrn_reflns_limit_k_max 18
_diffrn_reflns_limit_k_min -16
_diffrn_reflns_limit_l_max 19
_diffrn_reflns_limit_l_min -19
_diffrn_reflns_number 16073
_diffrn_reflns_theta_full 27.48
_diffrn_reflns_theta_max 27.48
_diffrn_reflns_theta_min 1.73
_exptl_absorpt_coefficient_mu 0.095
_exptl_absorpt_correction_T_max 0.9953
_exptl_absorpt_correction_T_min 0.9304
_exptl_absorpt_correction_type empircial
_exptl_absorpt_process_details abscor
_exptl_crystal_colour colorless
_exptl_crystal_density_diffrn 1.335
_exptl_crystal_density_method 'not measured'
_exptl_crystal_description 'thin platelet'
_exptl_crystal_F_000 984
_exptl_crystal_size_max 0.77
_exptl_crystal_size_mid 0.35
_exptl_crystal_size_min 0.05
_refine_diff_density_max 0.510
_refine_diff_density_min -0.263
_refine_diff_density_rms 0.069
_refine_ls_extinction_method none
_refine_ls_goodness_of_fit_ref 1.025
_refine_ls_hydrogen_treatment constr
_refine_ls_matrix_type full
_refine_ls_number_parameters 631
_refine_ls_number_reflns 9568
_refine_ls_number_restraints 0
_refine_ls_restrained_S_all 1.025
_refine_ls_R_factor_all 0.3012
_refine_ls_R_factor_gt 0.1460
_refine_ls_shift/su_max 0.001
_refine_ls_shift/su_mean 0.000
_refine_ls_structure_factor_coef Fsqd
_refine_ls_weighting_details 'calc w=1/[\s^2^(Fo^2^)+(0.1716P)^2^+3.4809P] where P=(Fo^2^+2Fc^2^)/3'
_refine_ls_weighting_scheme calc
_refine_ls_wR_factor_gt 0.3475
_refine_ls_wR_factor_ref 0.4385
_reflns_number_gt 3381
_reflns_number_total 9568
_reflns_threshold_expression >2sigma(I)
_cod_data_source_file ol0710008si20070429_041105.cif
_cod_data_source_block a
_cod_depositor_comments
;
The following automatic conversions were performed:

'_symmetry_cell_setting' value 'Triclinic' changed to 'triclinic'
according to /home/saulius/struct/CIF-dictionaries/cif_core.dic
dictionary named 'cif_core.dic' version 2.4.1 from 2010-06-29.

Automatic conversion script
Id: cif_fix_values 1715 2011-07-08 13:25:40Z adriana 
;
_cod_original_cell_volume 2340.3(8)
_cod_original_sg_symbol_H-M P-1
_cod_database_code 1505443

loop_
_symmetry_equiv_pos_as_xyz
'x, y, z'
'-x, -y, -z'

loop_
_atom_site_label
_atom_site_type_symbol
_atom_site_fract_x
_atom_site_fract_y
_atom_site_fract_z
_atom_site_U_iso_or_equiv
_atom_site_adp_type
_atom_site_occupancy
_atom_site_symmetry_multiplicity
_atom_site_calc_flag
_atom_site_refinement_flags
O1 O 1.0289(4) 0.2494(4) 0.0009(4) 0.0704(14) Uani 1 1 d .
O2 O 0.7543(4) 0.6114(4) -0.0833(4) 0.0748(15) Uani 1 1 d .
O3 O 0.7969(9) 0.1986(9) 0.2990(7) 0.157(4) Uani 1 1 d .
O4 O 0.6838(7) 0.3750(8) 0.2618(6) 0.130(3) Uani 1 1 d .
O5 O 0.9392(5) 0.4624(5) -0.1379(4) 0.0809(17) Uani 1 1 d .
O6 O 0.6989(4) -0.0585(5) 0.3508(4) 0.0806(17) Uani 1 1 d .
O7 O 0.5822(5) -0.2550(4) 0.6824(4) 0.0861(18) Uani 1 1 d .
O8 O 0.8639(6) -0.1203(9) 0.7267(7) 0.154(4) Uani 1 1 d .
O9 O 0.8881(7) 0.0018(10) 0.5715(8) 0.156(4) Uani 1 1 d .
O10 O 0.5625(7) -0.1816(7) 0.4841(6) 0.114(2) Uani 1 1 d .
O11 O 1.0337(19) 0.7873(16) -0.7355(12) 0.268(10) Uani 1 1 d .
N1 N 1.1340(5) 0.3276(5) 0.0363(4) 0.0662(17) Uani 1 1 d .
N2 N 1.3094(5) 0.2094(6) 0.0962(5) 0.0667(17) Uani 1 1 d .
N3 N 1.1992(5) 0.1417(5) 0.0445(4) 0.0627(16) Uani 1 1 d .
N4 N 0.5550(5) 0.0935(5) 0.3406(5) 0.0671(17) Uani 1 1 d .
N5 N 0.5242(5) 0.2608(5) 0.1896(5) 0.0668(17) Uani 1 1 d .
N6 N 0.6659(5) 0.0937(5) 0.2047(4) 0.0623(16) Uani 1 1 d .
C1 C 1.2288(7) 0.3041(7) 0.0697(6) 0.069(2) Uani 1 1 d .
C2 C 1.2917(7) 0.1309(7) 0.0798(5) 0.065(2) Uani 1 1 d .
C3 C 1.1253(6) 0.2385(7) 0.0295(5) 0.065(2) Uani 1 1 d .
C4 C 0.8976(6) 0.4334(7) -0.0472(6) 0.0594(19) Uani 1 1 d .
C5 C 0.9392(6) 0.3220(6) 0.0263(6) 0.062(2) Uani 1 1 d .
C6 C 0.8999(8) 0.2797(8) 0.1170(6) 0.074(2) Uani 1 1 d .
H6B H 0.9332 0.2048 0.1622 0.089 Uiso 1 1 calc R
C7 C 0.8094(8) 0.3468(8) 0.1444(7) 0.075(2) Uani 1 1 d .
C8 C 0.7663(6) 0.4561(8) 0.0746(7) 0.069(2) Uani 1 1 d .
H8A H 0.7052 0.5032 0.0904 0.083 Uiso 1 1 calc R
C9 C 0.8084(7) 0.4994(7) -0.0170(7) 0.069(2) Uani 1 1 d .
C10 C 0.7629(10) 0.2980(12) 0.2425(8) 0.097(3) Uani 1 1 d .
C11 C 0.6399(13) 0.3306(15) 0.3620(10) 0.177(7) Uani 1 1 d .
H11B H 0.5836 0.3913 0.3704 0.265 Uiso 1 1 calc R
H11C H 0.6955 0.2989 0.4111 0.265 Uiso 1 1 calc R
H11D H 0.6120 0.2725 0.3700 0.265 Uiso 1 1 calc R
C12 C 0.9574(12) 0.5618(11) -0.1944(9) 0.138(5) Uani 1 1 d .
H12A H 1.0021 0.5731 -0.1569 0.166 Uiso 1 1 calc R
H12B H 0.8899 0.6236 -0.2098 0.166 Uiso 1 1 calc R
C13 C 1.0095(10) 0.5652(9) -0.2865(8) 0.094(3) Uani 1 1 d .
C14 C 0.9492(12) 0.6133(14) -0.3693(13) 0.160(6) Uani 1 1 d .
H14A H 0.8751 0.6397 -0.3657 0.192 Uiso 1 1 calc R
C15 C 0.995(2) 0.6240(17) -0.4593(12) 0.197(8) Uani 1 1 d .
H15A H 0.9534 0.6631 -0.5173 0.237 Uiso 1 1 calc R
C16 C 1.105(2) 0.5760(19) -0.4628(15) 0.190(9) Uani 1 1 d .
H16A H 1.1378 0.5662 -0.5181 0.227 Uiso 1 1 calc R
C17 C 1.1561(15) 0.547(2) -0.3877(19) 0.212(10) Uani 1 1 d .
H17A H 1.2295 0.5336 -0.3928 0.255 Uiso 1 1 calc R
C18 C 1.1106(14) 0.5341(13) -0.2972(11) 0.148(5) Uani 1 1 d .
H18A H 1.1550 0.5013 -0.2416 0.178 Uiso 1 1 calc R
C19 C 1.3787(7) 0.0247(7) 0.1033(6) 0.065(2) Uani 1 1 d .
C20 C 1.4795(7) 0.0110(7) 0.1289(6) 0.072(2) Uani 1 1 d .
H20A H 1.4922 0.0709 0.1317 0.086 Uiso 1 1 calc R
C21 C 1.5605(7) -0.0887(7) 0.1502(6) 0.079(2) Uani 1 1 d .
H21A H 1.6280 -0.0968 0.1677 0.095 Uiso 1 1 calc R
C22 C 1.5427(7) -0.1786(7) 0.1457(6) 0.072(2) Uani 1 1 d .
C23 C 1.4462(8) -0.1661(7) 0.1211(7) 0.081(2) Uani 1 1 d .
H23A H 1.4348 -0.2272 0.1192 0.097 Uiso 1 1 calc R
C24 C 1.3642(7) -0.0691(7) 0.0989(6) 0.077(2) Uani 1 1 d .
H24A H 1.2978 -0.0632 0.0807 0.093 Uiso 1 1 calc R
C25 C 1.6342(8) -0.2886(8) 0.1724(8) 0.107(3) Uani 1 1 d .
H25A H 1.6111 -0.3429 0.1658 0.160 Uiso 1 1 calc R
H25B H 1.6576 -0.3179 0.2399 0.160 Uiso 1 1 calc R
H25C H 1.6924 -0.2750 0.1283 0.160 Uiso 1 1 calc R
C26 C 0.5033(7) 0.2002(7) 0.2801(6) 0.068(2) Uani 1 1 d .
C27 C 0.6080(6) 0.2020(7) 0.1526(5) 0.0605(19) Uani 1 1 d .
C28 C 0.6377(6) 0.0487(6) 0.2962(6) 0.063(2) Uani 1 1 d .
C29 C 0.6379(7) -0.1555(7) 0.5161(7) 0.076(2) Uani 1 1 d .
C30 C 0.7002(7) -0.0936(7) 0.4544(6) 0.079(2) Uani 1 1 d .
C31 C 0.7678(7) -0.0652(8) 0.4922(7) 0.091(3) Uani 1 1 d .
H31A H 0.8098 -0.0227 0.4496 0.109 Uiso 1 1 calc R
C32 C 0.7726(7) -0.1001(9) 0.5933(7) 0.089(3) Uani 1 1 d .
C33 C 0.7113(7) -0.1623(8) 0.6544(7) 0.086(3) Uani 1 1 d .
H33A H 0.7161 -0.1878 0.7229 0.103 Uiso 1 1 calc R
C34 C 0.6425(7) -0.1879(7) 0.6165(6) 0.075(2) Uani 1 1 d .
C35 C 0.8445(9) -0.0765(14) 0.6396(10) 0.133(5) Uani 1 1 d .
C36 C 0.9610(13) 0.0379(19) 0.6081(14) 0.222(9) Uani 1 1 d .
H36A H 0.9845 0.0945 0.5524 0.333 Uiso 1 1 calc R
H36B H 1.0220 -0.0269 0.6421 0.333 Uiso 1 1 calc R
H36C H 0.9233 0.0691 0.6531 0.333 Uiso 1 1 calc R
C37 C 0.5880(15) -0.2391(19) 0.4381(16) 0.206(8) Uani 1 1 d .
H37A H 0.6401 -0.3117 0.4779 0.248 Uiso 1 1 calc R
H37B H 0.6224 -0.2011 0.3773 0.248 Uiso 1 1 calc R
C38 C 0.4972(16) -0.2602(16) 0.4116(10) 0.124(4) Uani 1 1 d .
C39 C 0.4084(19) -0.180(2) 0.3853(16) 0.180(9) Uani 1 1 d .
H39A H 0.4004 -0.1147 0.3917 0.216 Uiso 1 1 calc R
C40 C 0.325(2) -0.185(2) 0.3485(12) 0.232(14) Uani 1 1 d .
H40A H 0.2660 -0.1206 0.3194 0.278 Uiso 1 1 calc R
C41 C 0.328(2) -0.2822(19) 0.3545(16) 0.190(9) Uani 1 1 d .
H41A H 0.2684 -0.2869 0.3340 0.228 Uiso 1 1 calc R
C42 C 0.408(2) -0.3682(16) 0.3863(13) 0.164(7) Uani 1 1 d .
H42A H 0.4073 -0.4376 0.3928 0.196 Uiso 1 1 calc R
C43 C 0.5044(16) -0.3566(15) 0.4141(13) 0.168(6) Uani 1 1 d .
H43A H 0.5682 -0.4171 0.4328 0.202 Uiso 1 1 calc R
C44 C 0.6341(6) 0.2658(6) 0.0482(6) 0.0619(19) Uani 1 1 d .
C45 C 0.5647(7) 0.3711(6) -0.0110(6) 0.067(2) Uani 1 1 d .
H45A H 0.4986 0.4003 0.0129 0.081 Uiso 1 1 calc R
C46 C 0.5940(8) 0.4327(7) -0.1058(7) 0.077(2) Uani 1 1 d .
H46A H 0.5476 0.5047 -0.1445 0.093 Uiso 1 1 calc R
C47 C 0.6886(8) 0.3921(7) -0.1450(6) 0.071(2) Uani 1 1 d .
C48 C 0.7551(7) 0.2834(7) -0.0863(6) 0.072(2) Uani 1 1 d .
H48A H 0.8185 0.2519 -0.1123 0.087 Uiso 1 1 calc R
C49 C 0.7292(7) 0.2220(7) 0.0091(6) 0.071(2) Uani 1 1 d .
H49A H 0.7759 0.1503 0.0478 0.085 Uiso 1 1 calc R
C50 C 0.7196(8) 0.4614(8) -0.2472(7) 0.095(3) Uani 1 1 d .
H50A H 0.6638 0.5332 -0.2766 0.142 Uiso 1 1 calc R
H50B H 0.7302 0.4216 -0.2874 0.142 Uiso 1 1 calc R
H50C H 0.7847 0.4739 -0.2432 0.142 Uiso 1 1 calc R
C51 C 0.9846(14) 0.9503(15) -0.8490(15) 0.192(9) Uani 1 1 d .
H51A H 0.9463 1.0191 -0.9040 0.288 Uiso 1 1 calc R
H51B H 1.0552 0.9194 -0.8694 0.288 Uiso 1 1 calc R
H51C H 0.9896 0.9666 -0.7947 0.288 Uiso 1 1 calc R
C52 C 0.930(4) 0.870(3) -0.818(3) 0.37(3) Uani 1 1 d .
C53 C 0.9076(16) 0.7610(17) -0.7574(15) 0.190(7) Uani 1 1 d .
H53A H 0.8420 0.7655 -0.7806 0.284 Uiso 1 1 calc R
H53B H 0.9013 0.7471 -0.6886 0.284 Uiso 1 1 calc R
H53C H 0.9652 0.6999 -0.7639 0.284 Uiso 1 1 calc R

loop_
_atom_site_aniso_label
_atom_site_aniso_U_11
_atom_site_aniso_U_22
_atom_site_aniso_U_33
_atom_site_aniso_U_23
_atom_site_aniso_U_13
_atom_site_aniso_U_12
O1 0.072(3) 0.073(3) 0.082(4) -0.045(3) -0.017(3) -0.018(3)
O2 0.076(3) 0.071(4) 0.092(4) -0.045(3) -0.023(3) -0.017(3)
O3 0.239(11) 0.132(7) 0.103(6) -0.034(6) 0.034(7) -0.097(8)
O4 0.143(7) 0.178(8) 0.130(7) -0.097(6) 0.054(5) -0.100(7)
O5 0.117(5) 0.074(4) 0.060(3) -0.032(3) 0.005(3) -0.039(4)
O6 0.081(4) 0.073(4) 0.053(3) -0.018(3) -0.011(3) 0.005(3)
O7 0.100(4) 0.055(3) 0.076(4) -0.022(3) 0.012(3) -0.008(3)
O8 0.115(6) 0.262(11) 0.088(6) -0.064(6) -0.003(5) -0.080(7)
O9 0.123(7) 0.248(11) 0.155(8) -0.111(8) 0.013(6) -0.097(8)
O10 0.139(7) 0.117(6) 0.106(6) -0.072(5) 0.020(5) -0.039(5)
O11 0.43(3) 0.207(16) 0.187(14) -0.108(12) 0.068(15) -0.114(17)
N1 0.076(4) 0.068(4) 0.066(4) -0.035(3) -0.013(3) -0.023(3)
N2 0.065(4) 0.068(4) 0.074(4) -0.038(4) -0.011(3) -0.015(4)
N3 0.068(4) 0.060(4) 0.062(4) -0.027(3) -0.015(3) -0.016(3)
N4 0.058(4) 0.055(4) 0.066(4) -0.017(3) -0.010(3) -0.002(3)
N5 0.075(4) 0.060(4) 0.059(4) -0.022(3) -0.001(3) -0.020(3)
N6 0.068(4) 0.055(4) 0.051(4) -0.017(3) -0.017(3) -0.006(3)
C1 0.081(6) 0.079(6) 0.073(5) -0.048(5) -0.010(4) -0.031(5)
C2 0.081(6) 0.064(5) 0.055(4) -0.026(4) 0.001(4) -0.029(4)
C3 0.075(5) 0.071(5) 0.056(4) -0.027(4) -0.013(4) -0.026(5)
C4 0.064(5) 0.068(5) 0.066(5) -0.039(4) -0.017(4) -0.024(4)
C5 0.064(5) 0.060(5) 0.074(6) -0.036(4) -0.013(4) -0.019(4)
C6 0.097(7) 0.076(6) 0.070(6) -0.034(5) -0.001(5) -0.047(5)
C7 0.090(6) 0.078(6) 0.075(6) -0.032(5) -0.001(5) -0.048(5)
C8 0.061(5) 0.096(7) 0.085(6) -0.062(6) 0.009(4) -0.037(5)
C9 0.078(6) 0.063(5) 0.081(6) -0.034(5) -0.029(5) -0.024(5)
C10 0.118(9) 0.113(9) 0.086(7) -0.049(7) 0.017(7) -0.064(8)
C11 0.209(15) 0.29(2) 0.113(10) -0.116(12) 0.087(10) -0.166(15)
C12 0.210(14) 0.128(10) 0.117(9) -0.076(8) 0.074(10) -0.094(10)
C13 0.095(8) 0.099(7) 0.098(8) -0.059(7) 0.010(7) -0.025(6)
C14 0.119(11) 0.200(16) 0.134(13) -0.071(12) -0.016(10) -0.017(10)
C15 0.25(2) 0.202(18) 0.085(11) -0.046(11) -0.021(13) -0.027(17)
C16 0.24(2) 0.24(2) 0.146(16) -0.139(17) 0.068(16) -0.082(19)
C17 0.152(15) 0.39(3) 0.22(2) -0.21(2) 0.095(16) -0.164(19)
C18 0.151(13) 0.182(14) 0.126(12) -0.082(11) -0.022(10) -0.040(12)
C19 0.077(5) 0.062(5) 0.067(5) -0.032(4) -0.004(4) -0.025(4)
C20 0.078(6) 0.069(5) 0.077(5) -0.035(5) -0.001(4) -0.027(5)
C21 0.077(6) 0.071(6) 0.087(6) -0.038(5) -0.010(5) -0.012(5)
C22 0.077(6) 0.058(5) 0.065(5) -0.027(4) 0.006(4) -0.003(4)
C23 0.097(7) 0.065(6) 0.088(6) -0.036(5) -0.012(5) -0.026(5)
C24 0.083(6) 0.075(6) 0.080(6) -0.035(5) -0.005(5) -0.029(5)
C25 0.107(8) 0.076(6) 0.102(7) -0.038(6) 0.015(6) 0.004(6)
C26 0.074(5) 0.059(5) 0.064(5) -0.028(5) -0.010(4) -0.008(4)
C27 0.070(5) 0.068(5) 0.053(4) -0.024(4) -0.010(4) -0.032(4)
C28 0.063(5) 0.052(5) 0.060(5) -0.015(4) -0.023(4) -0.006(4)
C29 0.070(5) 0.057(5) 0.080(6) -0.034(5) -0.018(5) 0.016(4)
C30 0.059(5) 0.066(5) 0.066(6) -0.012(5) -0.011(4) 0.011(4)
C31 0.059(5) 0.111(7) 0.075(6) -0.026(5) -0.006(4) -0.015(5)
C32 0.064(5) 0.117(8) 0.060(6) -0.025(5) -0.012(5) -0.014(5)
C33 0.057(5) 0.105(7) 0.062(5) -0.024(5) -0.021(5) 0.002(5)
C34 0.069(5) 0.056(5) 0.061(5) -0.020(4) -0.004(4) 0.019(4)
C35 0.092(8) 0.225(15) 0.081(8) -0.057(9) 0.004(7) -0.063(9)
C36 0.165(14) 0.41(3) 0.223(19) -0.19(2) 0.031(12) -0.177(18)
C37 0.175(17) 0.30(3) 0.24(2) -0.17(2) 0.053(15) -0.128(18)
C38 0.165(14) 0.127(12) 0.105(9) -0.052(9) 0.014(9) -0.080(11)
C39 0.173(18) 0.17(2) 0.158(17) -0.017(14) -0.042(14) -0.076(17)
C40 0.29(3) 0.160(19) 0.091(11) -0.031(12) 0.024(14) 0.06(2)
C41 0.21(2) 0.113(13) 0.22(2) -0.052(15) -0.045(16) -0.028(14)
C42 0.24(2) 0.122(13) 0.160(14) -0.060(11) -0.020(14) -0.091(15)
C43 0.192(17) 0.139(14) 0.175(15) -0.085(12) 0.040(13) -0.047(12)
C44 0.066(5) 0.065(5) 0.067(5) -0.034(4) -0.007(4) -0.026(4)
C45 0.079(5) 0.055(5) 0.068(5) -0.028(4) -0.011(4) -0.016(4)
C46 0.101(7) 0.054(5) 0.075(6) -0.026(4) -0.005(5) -0.022(5)
C47 0.107(7) 0.071(5) 0.053(5) -0.025(4) -0.001(5) -0.051(5)
C48 0.064(5) 0.080(6) 0.073(6) -0.035(5) -0.005(4) -0.019(5)
C49 0.073(5) 0.068(5) 0.063(5) -0.018(4) -0.014(4) -0.023(4)
C50 0.103(7) 0.090(7) 0.082(6) -0.027(5) -0.007(5) -0.032(6)
C51 0.193(16) 0.139(13) 0.24(2) -0.120(15) -0.082(15) 0.034(12)
C52 0.57(8) 0.22(3) 0.38(5) -0.24(4) 0.12(5) -0.09(4)
C53 0.208(18) 0.179(17) 0.217(19) -0.138(17) -0.020(14) -0.025(15)

loop_
_atom_type_symbol
_atom_type_description
_atom_type_scat_dispersion_real
_atom_type_scat_dispersion_imag
_atom_type_scat_source
C C 0.0033 0.0016 'International Tables Vol C Tables 4.2.6.8 and 6.1.1.4'
H H 0.0000 0.0000 'International Tables Vol C Tables 4.2.6.8 and 6.1.1.4'
N N 0.0061 0.0033 'International Tables Vol C Tables 4.2.6.8 and 6.1.1.4'
O O 0.0106 0.0060 'International Tables Vol C Tables 4.2.6.8 and 6.1.1.4'

loop_
_geom_angle_atom_site_label_1
_geom_angle_atom_site_label_2
_geom_angle_atom_site_label_3
_geom_angle
_geom_angle_site_symmetry_1
_geom_angle_site_symmetry_3
C3 O1 C5 116.2(6) . .
C1 O2 C9 116.4(6) 2_765 .
C10 O4 C11 114.5(11) . .
C4 O5 C12 125.1(7) . .
C28 O6 C30 115.7(6) . .
C26 O7 C34 115.2(6) 2_656 .
C35 O9 C36 118.5(12) . .
C37 O10 C29 121.7(11) . .
C1 N1 C3 111.1(7) . .
C1 N2 C2 113.4(6) . .
C3 N3 C2 112.7(6) . .
C28 N4 C26 111.1(7) . .
C26 N5 C27 113.2(7) . .
C28 N6 C27 114.3(7) . .
N1 C1 N2 128.9(7) . .
N1 C1 O2 116.2(7) . 2_765
N2 C1 O2 114.8(7) . 2_765
N2 C2 N3 125.2(7) . .
N2 C2 C19 116.9(7) . .
N3 C2 C19 117.8(7) . .
N3 C3 N1 128.4(7) . .
N3 C3 O1 114.5(7) . .
N1 C3 O1 117.1(7) . .
O5 C4 C9 127.3(7) . .
O5 C4 C5 119.2(7) . .
C9 C4 C5 113.3(8) . .
C6 C5 C4 125.2(8) . .
C6 C5 O1 118.1(8) . .
C4 C5 O1 116.6(7) . .
C5 C6 C7 120.2(8) . .
C8 C7 C6 116.3(8) . .
C8 C7 C10 123.6(10) . .
C6 C7 C10 120.1(10) . .
C9 C8 C7 123.1(8) . .
C8 C9 C4 121.9(8) . .
C8 C9 O2 117.5(8) . .
C4 C9 O2 120.4(8) . .
O3 C10 O4 125.0(11) . .
O3 C10 C7 122.0(12) . .
O4 C10 C7 113.0(11) . .
O5 C12 C13 112.1(9) . .
C18 C13 C14 116.4(12) . .
C18 C13 C12 124.4(13) . .
C14 C13 C12 118.9(13) . .
C13 C14 C15 120.9(15) . .
C14 C15 C16 119.3(17) . .
C17 C16 C15 115.6(17) . .
C16 C17 C18 123.6(18) . .
C13 C18 C17 122.3(15) . .
C20 C19 C24 117.1(8) . .
C20 C19 C2 121.6(7) . .
C24 C19 C2 121.3(7) . .
C21 C20 C19 121.0(8) . .
C20 C21 C22 120.1(8) . .
C23 C22 C21 119.3(8) . .
C23 C22 C25 122.5(9) . .
C21 C22 C25 118.2(9) . .
C22 C23 C24 122.7(8) . .
C23 C24 C19 119.9(8) . .
N5 C26 N4 129.0(8) . .
N5 C26 O7 114.6(7) . 2_656
N4 C26 O7 116.3(8) . 2_656
N6 C27 N5 123.9(7) . .
N6 C27 C44 120.3(8) . .
N5 C27 C44 115.8(7) . .
N6 C28 N4 128.2(7) . .
N6 C28 O6 114.8(7) . .
N4 C28 O6 116.9(7) . .
C30 C29 C34 118.9(10) . .
C30 C29 O10 124.6(9) . .
C34 C29 O10 116.3(10) . .
C29 C30 C31 120.6(9) . .
C29 C30 O6 121.3(9) . .
C31 C30 O6 118.1(9) . .
C32 C31 C30 119.6(9) . .
C33 C32 C31 119.5(10) . .
C33 C32 C35 117.4(10) . .
C31 C32 C35 123.0(11) . .
C32 C33 C34 120.7(9) . .
C33 C34 C29 120.5(9) . .
C33 C34 O7 119.1(8) . .
C29 C34 O7 120.3(9) . .
O8 C35 O9 123.0(13) . .
O8 C35 C32 124.8(14) . .
O9 C35 C32 112.2(11) . .
O10 C37 C38 114.3(16) . .
C39 C38 C43 118.4(19) . .
C39 C38 C37 118.4(17) . .
C43 C38 C37 123(2) . .
C38 C39 C40 123(2) . .
C41 C40 C39 119(2) . .
C42 C41 C40 123(3) . .
C41 C42 C43 117.4(16) . .
C38 C43 C42 118.4(17) . .
C45 C44 C49 119.0(8) . .
C45 C44 C27 120.4(8) . .
C49 C44 C27 120.5(7) . .
C46 C45 C44 119.4(8) . .
C47 C46 C45 122.4(8) . .
C46 C47 C48 117.5(8) . .
C46 C47 C50 121.4(8) . .
C48 C47 C50 121.2(9) . .
C49 C48 C47 121.2(8) . .
C48 C49 C44 120.4(8) . .
C51 C52 C53 158(5) . .
C51 C52 O11 83(3) . .
C53 C52 O11 75(2) . .

loop_
_geom_bond_atom_site_label_1
_geom_bond_atom_site_label_2
_geom_bond_distance
_geom_bond_site_symmetry_2
O1 C3 1.353(9) .
O1 C5 1.407(9) .
O2 C1 1.380(8) 2_765
O2 C9 1.397(9) .
O3 C10 1.204(13) .
O4 C10 1.324(13) .
O4 C11 1.469(13) .
O5 C4 1.333(9) .
O5 C12 1.346(11) .
O6 C28 1.340(8) .
O6 C30 1.407(10) .
O7 C26 1.343(9) 2_656
O7 C34 1.402(10) .
O8 C35 1.191(12) .
O9 C35 1.357(15) .
O9 C36 1.503(14) .
O10 C37 1.220(17) .
O10 C29 1.390(11) .
O11 C52 1.69(5) .
N1 C1 1.306(9) .
N1 C3 1.337(9) .
N2 C1 1.307(9) .
N2 C2 1.328(9) .
N3 C3 1.303(9) .
N3 C2 1.347(9) .
N4 C28 1.320(10) .
N4 C26 1.321(9) .
N5 C26 1.288(9) .
N5 C27 1.354(9) .
N6 C28 1.291(9) .
N6 C27 1.330(9) .
C1 O2 1.380(8) 2_765
C2 C19 1.449(10) .
C4 C9 1.389(11) .
C4 C5 1.397(10) .
C5 C6 1.330(11) .
C6 C7 1.386(12) .
C7 C8 1.363(12) .
C7 C10 1.468(14) .
C8 C9 1.357(11) .
C12 C13 1.450(14) .
C13 C18 1.277(16) .
C13 C14 1.341(16) .
C14 C15 1.37(2) .
C15 C16 1.38(2) .
C16 C17 1.23(2) .
C17 C18 1.37(2) .
C19 C20 1.376(11) .
C19 C24 1.421(11) .
C20 C21 1.358(11) .
C21 C22 1.387(11) .
C22 C23 1.323(12) .
C22 C25 1.507(11) .
C23 C24 1.339(11) .
C26 O7 1.343(9) 2_656
C27 C44 1.474(10) .
C29 C30 1.363(12) .
C29 C34 1.371(11) .
C30 C31 1.379(13) .
C31 C32 1.375(12) .
C32 C33 1.353(13) .
C32 C35 1.462(16) .
C33 C34 1.366(12) .
C37 C38 1.49(2) .
C38 C39 1.27(2) .
C38 C43 1.297(18) .
C39 C40 1.35(3) .
C40 C41 1.30(3) .
C41 C42 1.23(2) .
C42 C43 1.49(2) .
C44 C45 1.378(10) .
C44 C49 1.380(11) .
C45 C46 1.375(11) .
C46 C47 1.363(12) .
C47 C48 1.388(11) .
C47 C50 1.490(11) .
C48 C49 1.365(11) .
C51 C52 1.42(5) .
C52 C53 1.49(4) .
